data_4130832
loop_
_publ_author_name
'Kou, Kevin G. M.'
'Li, Beryl X.'
'Lee, Jack C.'
'Gallego, Gary M.'
'Lebold, Terry P.'
'DiPasquale, Antonio G.'
'Sarpong, Richmond'

_publ_section_title
;
 Syntheses of Denudatine Diterpenoid Alkaloids: Cochlearenine,
 N-Ethyl-1\a-hydroxy-17-veratroyldictyzine, and Paniculamine.
;
_journal_issue 34
_journal_name_full 'Journal of the American Chemical Society'
_journal_page_first 10830
_journal_page_last 10833
_journal_paper_doi 10.1021/jacs.6b07268
_journal_volume 138
_journal_year 2016
_chemical_absolute_configuration ad
_chemical_formula_sum 'C23 H29 N O5'
_chemical_formula_weight 399.47
_chemical_name_common KK2-168
_chemical_name_systematic sarpong124
_space_group.centring_type primitive

_space_group_crystal_system monoclinic
_space_group_IT_number 7
_space_group_name_Hall 'P -2yc'
_space_group_name_H-M_alt 'P 1 c 1'
_atom_sites_solution_hydrogens geom
_atom_sites_solution_primary iterative
_atom_sites_solution_secondary difmap
_audit_creation_method SHELXL-2014/7
_cell_angle_alpha 90
_cell_angle_beta 91.635(2)
_cell_angle_gamma 90
_cell_formula_units_Z 2
_cell_length_a 6.7971(3)
_cell_length_b 17.5258(8)
_cell_length_c 8.2107(3)
_cell_measurement_reflns_used 9694
_cell_measurement_temperature 100(2)
_cell_measurement_theta_max 68.23
_cell_measurement_theta_min 5.05
_cell_volume 977.70(7)
_computing_cell_refinement 'Bruker SAINT'
_computing_data_collection 'Bruker APEX2'
_computing_data_reduction 'Bruker SAINT'
_computing_molecular_graphics ORTEP-32
_computing_publication_material WinGX
_computing_structure_refinement SHELXL-2014
_computing_structure_solution SIR-2014
_diffrn_ambient_temperature 100(2)
_diffrn_detector_area_resol_mean 8.366
_diffrn_measured_fraction_theta_full 1.000
_diffrn_measured_fraction_theta_max 1.000
_diffrn_measurement_device_type 'Bruker APEX-II CCD'
_diffrn_measurement_method '\f and \w scans'
_diffrn_radiation_type CuK\a
_diffrn_radiation_wavelength 1.54178
_diffrn_reflns_av_R_equivalents 0.0299
_diffrn_reflns_av_unetI/netI 0.0149
_diffrn_reflns_Laue_measured_fraction_full 1.000
_diffrn_reflns_Laue_measured_fraction_max 1.000
_diffrn_reflns_limit_h_max 8
_diffrn_reflns_limit_h_min -8
_diffrn_reflns_limit_k_max 20
_diffrn_reflns_limit_k_min -21
_diffrn_reflns_limit_l_max 9
_diffrn_reflns_limit_l_min -9
_diffrn_reflns_number 33721
_diffrn_reflns_point_group_measured_fraction_full 1.000
_diffrn_reflns_point_group_measured_fraction_max 0.999
_diffrn_reflns_theta_full 67.000
_diffrn_reflns_theta_max 68.227
_diffrn_reflns_theta_min 2.521
_diffrn_source 'microfocus rotating anode'
_exptl_absorpt_coefficient_mu 0.773
_exptl_absorpt_correction_T_max 0.929
_exptl_absorpt_correction_T_min 0.888
_exptl_absorpt_correction_type multi-scan
_exptl_absorpt_process_details SADABS
_exptl_crystal_colour colorless
_exptl_crystal_density_diffrn 1.357
_exptl_crystal_description prism
_exptl_crystal_F_000 428
_exptl_crystal_size_max 0.060
_exptl_crystal_size_mid 0.040
_exptl_crystal_size_min 0.030
_refine_diff_density_max 0.169
_refine_diff_density_min -0.155
_refine_diff_density_rms 0.033
_refine_ls_abs_structure_details
; 
 Flack x determined using 1755 quotients [(I+)-(I-)]/[(I+)+(I-)] 
 (Parsons, Flack and Wagner, Acta Cryst. B69 (2013) 249-259). 
;
_refine_ls_abs_structure_Flack 0.03(3)
_refine_ls_extinction_method none
_refine_ls_goodness_of_fit_ref 1.052
_refine_ls_hydrogen_treatment constr
_refine_ls_matrix_type full
_refine_ls_number_parameters 265
_refine_ls_number_reflns 3579
_refine_ls_number_restraints 2
_refine_ls_restrained_S_all 1.052
_refine_ls_R_factor_all 0.0252
_refine_ls_R_factor_gt 0.0251
_refine_ls_shift/su_max 0.000
_refine_ls_shift/su_mean 0.000
_refine_ls_structure_factor_coef Fsqd
_refine_ls_weighting_details 'w=1/[\s^2^(Fo^2^)+(0.0345P)^2^+0.2279P] where P=(Fo^2^+2Fc^2^)/3'
_refine_ls_weighting_scheme calc
_refine_ls_wR_factor_gt 0.0636
_refine_ls_wR_factor_ref 0.0636
_reflns_Friedel_coverage 0.987
_reflns_Friedel_fraction_full 1.000
_reflns_Friedel_fraction_max 0.999
_reflns_number_gt 3567
_reflns_number_total 3579
_reflns_threshold_expression 'I > 2\s(I)'
_cod_data_source_file ja6b07268_si_004.cif
_cod_data_source_block sarpong124
_cod_original_sg_symbol_H-M 'P c'
_cod_database_code 4130832
_shelx_shelxl_version_number 2014/7
_shelx_space_group_comment
; 
The symmetry employed for this shelxl refinement is uniquely defined 
by the following loop, which should always be used as a source of 
symmetry information in preference to the above space-group names. 
They are only intended as comments. 
;
_shelx_estimated_absorpt_t_min 0.955
_shelx_estimated_absorpt_t_max 0.977

loop_
_space_group_symop_operation_xyz
'x, y, z'
'x, -y, z+1/2'

loop_
_atom_site_label
_atom_site_type_symbol
_atom_site_fract_x
_atom_site_fract_y
_atom_site_fract_z
_atom_site_U_iso_or_equiv
_atom_site_adp_type
_atom_site_occupancy
_atom_site_site_symmetry_order
_atom_site_calc_flag
_atom_site_refinement_flags_posn
_atom_site_refinement_flags_adp
C1 C -0.2019(3) 0.88067(11) 0.2367(2) 0.0175(4) Uani 1 1 d . .
C2 C -0.1010(3) 0.85367(11) 0.0808(2) 0.0201(4) Uani 1 1 d . .
H2A H -0.2000 0.8289 0.0075 0.024 Uiso 1 1 calc R U
H2B H -0.0483 0.8985 0.0231 0.024 Uiso 1 1 calc R U
C3 C 0.0663(3) 0.79767(11) 0.1178(2) 0.0198(4) Uani 1 1 d . .
H3A H 0.1716 0.8239 0.1822 0.024 Uiso 1 1 calc R U
H3B H 0.1228 0.7803 0.0143 0.024 Uiso 1 1 calc R U
C4 C -0.0054(3) 0.72848(11) 0.2128(2) 0.0169(4) Uani 1 1 d . .
H4 H -0.0856 0.6955 0.1369 0.020 Uiso 1 1 calc R U
C5 C -0.1317(3) 0.75008(10) 0.3566(2) 0.0151(4) Uani 1 1 d . .
C6 C -0.2446(3) 0.68174(11) 0.4344(2) 0.0158(4) Uani 1 1 d . .
H6 H -0.3835 0.6858 0.3919 0.019 Uiso 1 1 calc R U
C7 C -0.1883(3) 0.59737(11) 0.4168(2) 0.0176(4) Uani 1 1 d . .
H7A H -0.0456 0.5922 0.3982 0.021 Uiso 1 1 calc R U
H7B H -0.2620 0.5739 0.3239 0.021 Uiso 1 1 calc R U
C8 C -0.2430(3) 0.55804(11) 0.5798(2) 0.0198(4) Uani 1 1 d . .
H8 H -0.2397 0.5011 0.5710 0.024 Uiso 1 1 calc R U
C9 C -0.4445(3) 0.58686(11) 0.6296(2) 0.0193(4) Uani 1 1 d . .
C10 C -0.4394(3) 0.67076(11) 0.6809(2) 0.0186(4) Uani 1 1 d . .
C11 C -0.2498(3) 0.70535(11) 0.6203(2) 0.0171(4) Uani 1 1 d . .
C12 C -0.2174(3) 0.79096(11) 0.6094(2) 0.0167(4) Uani 1 1 d . .
H12 H -0.2009 0.8176 0.7167 0.020 Uiso 1 1 calc R U
C13 C -0.3727(3) 0.82684(11) 0.4908(2) 0.0186(4) Uani 1 1 d . .
H13A H -0.3841 0.8824 0.5096 0.022 Uiso 1 1 calc R U
H13B H -0.5033 0.8030 0.5040 0.022 Uiso 1 1 calc R U
C14 C -0.2932(3) 0.81028(11) 0.3178(2) 0.0163(4) Uani 1 1 d . .
H14 H -0.3993 0.7879 0.2456 0.020 Uiso 1 1 calc R U
C15 C -0.3604(3) 0.93936(11) 0.1908(2) 0.0229(4) Uani 1 1 d . .
H15A H -0.2982 0.9853 0.1478 0.034 Uiso 1 1 calc R U
H15B H -0.4342 0.9526 0.2876 0.034 Uiso 1 1 calc R U
H15C H -0.4504 0.9177 0.1077 0.034 Uiso 1 1 calc R U
C16 C -0.0534(3) 0.91928(10) 0.3550(2) 0.0184(4) Uani 1 1 d . .
H16A H 0.0469 0.9459 0.2908 0.022 Uiso 1 1 calc R U
H16B H -0.1233 0.9583 0.4186 0.022 Uiso 1 1 calc R U
C17 C -0.0312(3) 0.79008(10) 0.5045(2) 0.0153(4) Uani 1 1 d . .
H17 H 0.0730 0.7567 0.5552 0.018 Uiso 1 1 calc R U
C18 C -0.0956(3) 0.58732(11) 0.7064(2) 0.0204(4) Uani 1 1 d . .
H18 H -0.0110 0.5548 0.7689 0.024 Uiso 1 1 calc R U
C19 C -0.0953(3) 0.66288(11) 0.7222(2) 0.0195(4) Uani 1 1 d . .
H19 H -0.0042 0.6886 0.7928 0.023 Uiso 1 1 calc R U
C20 C 0.2495(3) 0.64075(13) 0.1529(3) 0.0303(5) Uani 1 1 d . .
H20A H 0.1515 0.6077 0.0988 0.046 Uiso 1 1 calc R U
H20B H 0.3540 0.6093 0.2030 0.046 Uiso 1 1 calc R U
H20C H 0.3061 0.6751 0.0726 0.046 Uiso 1 1 calc R U
C21 C -0.6293(3) 0.55619(12) 0.5602(3) 0.0245(4) Uani 1 1 d . .
H21A H -0.7419 0.5916 0.5455 0.029 Uiso 1 1 calc R U
H21B H -0.6212 0.5156 0.4768 0.029 Uiso 1 1 calc R U
C22 C 0.1673(3) 0.90118(11) 0.5817(2) 0.0172(4) Uani 1 1 d . .
C23 C 0.3575(3) 0.88599(11) 0.8239(2) 0.0194(4) Uani 1 1 d . .
H23A H 0.4692 0.9083 0.7680 0.029 Uiso 1 1 calc R U
H23B H 0.4046 0.8457 0.8979 0.029 Uiso 1 1 calc R U
H23C H 0.2918 0.9257 0.8864 0.029 Uiso 1 1 calc R U
N1 N 0.0478(2) 0.86611(9) 0.46950(19) 0.0161(3) Uani 1 1 d . .
O1 O 0.15766(19) 0.68451(8) 0.27547(16) 0.0196(3) Uani 1 1 d . .
O2 O -0.5634(2) 0.53811(8) 0.72545(17) 0.0246(3) Uani 1 1 d . .
O3 O -0.5651(2) 0.70133(8) 0.75759(18) 0.0253(3) Uani 1 1 d . .
O4 O 0.2208(2) 0.96753(8) 0.57318(17) 0.0217(3) Uani 1 1 d . .
O5 O 0.2202(2) 0.85413(7) 0.70533(16) 0.0181(3) Uani 1 1 d . .

loop_
_atom_site_aniso_label
_atom_site_aniso_U_11
_atom_site_aniso_U_22
_atom_site_aniso_U_33
_atom_site_aniso_U_23
_atom_site_aniso_U_13
_atom_site_aniso_U_12
C1 0.0221(9) 0.0154(9) 0.0151(9) 0.0015(7) 0.0003(7) 0.0010(7)
C2 0.0274(10) 0.0181(9) 0.0151(9) 0.0027(7) 0.0022(7) -0.0004(8)
C3 0.0253(10) 0.0173(9) 0.0171(9) -0.0006(7) 0.0048(7) -0.0005(8)
C4 0.0188(9) 0.0162(9) 0.0157(9) -0.0015(7) 0.0019(7) 0.0003(7)
C5 0.0173(8) 0.0133(8) 0.0146(8) -0.0005(7) 0.0009(7) -0.0005(7)
C6 0.0159(9) 0.0166(9) 0.0151(9) -0.0014(7) 0.0012(7) -0.0011(7)
C7 0.0207(9) 0.0132(9) 0.0191(9) -0.0011(7) 0.0028(7) -0.0022(7)
C8 0.0217(10) 0.0153(9) 0.0225(10) 0.0016(8) 0.0018(8) -0.0021(7)
C9 0.0215(10) 0.0187(10) 0.0179(9) 0.0036(8) 0.0023(7) -0.0031(8)
C10 0.0211(10) 0.0201(10) 0.0145(9) 0.0025(7) 0.0003(7) 0.0000(8)
C11 0.0195(9) 0.0165(9) 0.0152(9) -0.0004(7) 0.0019(7) -0.0007(7)
C12 0.0204(9) 0.0162(9) 0.0137(9) -0.0018(7) 0.0023(7) -0.0006(7)
C13 0.0200(9) 0.0159(9) 0.0200(9) -0.0005(7) 0.0024(7) 0.0008(7)
C14 0.0172(9) 0.0158(9) 0.0159(8) -0.0003(7) 0.0000(7) 0.0011(7)
C15 0.0282(10) 0.0197(10) 0.0209(10) 0.0019(8) 0.0001(8) 0.0036(8)
C16 0.0254(10) 0.0131(9) 0.0168(9) 0.0015(7) 0.0006(7) 0.0002(7)
C17 0.0200(9) 0.0116(9) 0.0145(8) 0.0006(7) 0.0018(7) -0.0017(7)
C18 0.0205(9) 0.0204(10) 0.0202(9) 0.0051(8) 0.0007(7) -0.0012(8)
C19 0.0209(10) 0.0224(10) 0.0151(9) 0.0021(8) 0.0000(7) -0.0034(8)
C20 0.0340(12) 0.0276(11) 0.0298(11) -0.0025(9) 0.0075(9) 0.0125(9)
C21 0.0244(10) 0.0257(10) 0.0234(10) 0.0012(8) 0.0035(8) -0.0055(9)
C22 0.0183(9) 0.0167(9) 0.0170(8) -0.0015(7) 0.0048(7) 0.0003(7)
C23 0.0209(10) 0.0192(9) 0.0179(9) -0.0023(7) -0.0011(7) -0.0042(7)
N1 0.0201(8) 0.0127(7) 0.0156(7) 0.0015(6) 0.0004(6) -0.0016(6)
O1 0.0209(7) 0.0186(7) 0.0194(7) 0.0000(5) 0.0039(5) 0.0034(5)
O2 0.0269(7) 0.0227(7) 0.0244(7) 0.0035(6) 0.0041(6) -0.0080(6)
O3 0.0263(7) 0.0229(7) 0.0272(7) 0.0002(6) 0.0096(6) -0.0005(6)
O4 0.0286(7) 0.0150(7) 0.0213(7) 0.0005(5) -0.0004(5) -0.0052(5)
O5 0.0215(7) 0.0158(6) 0.0169(6) 0.0000(5) -0.0017(5) -0.0032(5)

loop_
_atom_type_symbol
_atom_type_description
_atom_type_scat_dispersion_real
_atom_type_scat_dispersion_imag
_atom_type_scat_source
C C 0.0181 0.0091 'International Tables Vol C Tables 4.2.6.8 and 6.1.1.4'
H H 0.0000 0.0000 'International Tables Vol C Tables 4.2.6.8 and 6.1.1.4'
N N 0.0311 0.0180 'International Tables Vol C Tables 4.2.6.8 and 6.1.1.4'
O O 0.0492 0.0322 'International Tables Vol C Tables 4.2.6.8 and 6.1.1.4'

loop_
_geom_angle_atom_site_label_1
_geom_angle_atom_site_label_2
_geom_angle_atom_site_label_3
_geom_angle
C15 C1 C16 107.75(15)
C15 C1 C14 110.80(16)
C16 C1 C14 110.16(15)
C15 C1 C2 109.18(15)
C16 C1 C2 111.09(16)
C14 C1 C2 107.88(15)
C3 C2 C1 112.21(16)
C3 C2 H2A 109.2
C1 C2 H2A 109.2
C3 C2 H2B 109.2
C1 C2 H2B 109.2
H2A C2 H2B 107.9
C2 C3 C4 111.41(16)
C2 C3 H3A 109.3
C4 C3 H3A 109.3
C2 C3 H3B 109.3
C4 C3 H3B 109.3
H3A C3 H3B 108.0
O1 C4 C5 107.56(14)
O1 C4 C3 110.80(15)
C5 C4 C3 113.10(15)
O1 C4 H4 108.4
C5 C4 H4 108.4
C3 C4 H4 108.4
C4 C5 C17 118.31(15)
C4 C5 C14 114.87(15)
C17 C5 C14 98.50(14)
C4 C5 C6 114.71(15)
C17 C5 C6 103.70(14)
C14 C5 C6 104.60(15)
C7 C6 C5 124.83(15)
C7 C6 C11 110.80(15)
C5 C6 C11 102.58(14)
C7 C6 H6 105.7
C5 C6 H6 105.7
C11 C6 H6 105.7
C6 C7 C8 106.16(15)
C6 C7 H7A 110.5
C8 C7 H7A 110.5
C6 C7 H7B 110.5
C8 C7 H7B 110.5
H7A C7 H7B 108.7
C18 C8 C9 106.58(16)
C18 C8 C7 105.68(15)
C9 C8 C7 108.75(15)
C18 C8 H8 111.8
C9 C8 H8 111.8
C7 C8 H8 111.8
O2 C9 C21 60.17(13)
O2 C9 C8 118.43(16)
C21 C9 C8 122.66(17)
O2 C9 C10 115.60(16)
C21 C9 C10 118.13(17)
C8 C9 C10 112.26(16)
O3 C10 C11 128.00(18)
O3 C10 C9 124.20(18)
C11 C10 C9 107.79(15)
C19 C11 C12 114.67(16)
C19 C11 C10 101.75(15)
C12 C11 C10 122.58(16)
C19 C11 C6 111.66(15)
C12 C11 C6 101.18(14)
C10 C11 C6 104.69(15)
C11 C12 C13 109.91(15)
C11 C12 C17 98.33(15)
C13 C12 C17 101.96(14)
C11 C12 H12 114.9
C13 C12 H12 114.9
C17 C12 H12 114.9
C12 C13 C14 104.43(14)
C12 C13 H13A 110.9
C14 C13 H13A 110.9
C12 C13 H13B 110.9
C14 C13 H13B 110.9
H13A C13 H13B 108.9
C1 C14 C5 110.01(15)
C1 C14 C13 113.48(15)
C5 C14 C13 101.60(14)
C1 C14 H14 110.5
C5 C14 H14 110.5
C13 C14 H14 110.5
C1 C15 H15A 109.5
C1 C15 H15B 109.5
H15A C15 H15B 109.5
C1 C15 H15C 109.5
H15A C15 H15C 109.5
H15B C15 H15C 109.5
N1 C16 C1 114.15(15)
N1 C16 H16A 108.7
C1 C16 H16A 108.7
N1 C16 H16B 108.7
C1 C16 H16B 108.7
H16A C16 H16B 107.6
N1 C17 C5 114.44(15)
N1 C17 C12 114.10(15)
C5 C17 C12 95.24(14)
N1 C17 H17 110.7
C5 C17 H17 110.7
C12 C17 H17 110.7
C19 C18 C8 113.80(17)
C19 C18 H18 123.1
C8 C18 H18 123.1
C18 C19 C11 115.79(17)
C18 C19 H19 122.1
C11 C19 H19 122.1
O1 C20 H20A 109.5
O1 C20 H20B 109.5
H20A C20 H20B 109.5
O1 C20 H20C 109.5
H20A C20 H20C 109.5
H20B C20 H20C 109.5
O2 C21 C9 58.59(12)
O2 C21 H21A 117.9
C9 C21 H21A 117.9
O2 C21 H21B 117.9
C9 C21 H21B 117.9
H21A C21 H21B 115.1
O4 C22 O5 123.51(18)
O4 C22 N1 124.45(18)
O5 C22 N1 112.04(15)
O5 C23 H23A 109.5
O5 C23 H23B 109.5
H23A C23 H23B 109.5
O5 C23 H23C 109.5
H23A C23 H23C 109.5
H23B C23 H23C 109.5
C22 N1 C17 119.53(15)
C22 N1 C16 113.85(15)
C17 N1 C16 122.04(15)
C20 O1 C4 112.70(15)
C9 O2 C21 61.24(12)
C22 O5 C23 115.14(14)

loop_
_geom_bond_atom_site_label_1
_geom_bond_atom_site_label_2
_geom_bond_distance
C1 C15 1.529(3)
C1 C16 1.538(3)
C1 C14 1.541(3)
C1 C2 1.544(3)
C2 C3 1.526(3)
C2 H2A 0.9900
C2 H2B 0.9900
C3 C4 1.529(3)
C3 H3A 0.9900
C3 H3B 0.9900
C4 O1 1.433(2)
C4 C5 1.528(2)
C4 H4 1.0000
C5 C17 1.545(2)
C5 C14 1.549(3)
C5 C6 1.568(2)
C6 C7 1.535(3)
C6 C11 1.583(2)
C6 H6 1.0000
C7 C8 1.560(3)
C7 H7A 0.9900
C7 H7B 0.9900
C8 C18 1.513(3)
C8 C9 1.526(3)
C8 H8 1.0000
C9 O2 1.428(2)
C9 C21 1.467(3)
C9 C10 1.530(3)
C10 O3 1.202(2)
C10 C11 1.521(3)
C11 C19 1.519(3)
C11 C12 1.520(3)
C12 C13 1.550(3)
C12 C17 1.551(2)
C12 H12 1.0000
C13 C14 1.561(3)
C13 H13A 0.9900
C13 H13B 0.9900
C14 H14 1.0000
C15 H15A 0.9800
C15 H15B 0.9800
C15 H15C 0.9800
C16 N1 1.479(2)
C16 H16A 0.9900
C16 H16B 0.9900
C17 N1 1.468(2)
C17 H17 1.0000
C18 C19 1.331(3)
C18 H18 0.9500
C19 H19 0.9500
C20 O1 1.423(2)
C20 H20A 0.9800
C20 H20B 0.9800
C20 H20C 0.9800
C21 O2 1.451(3)
C21 H21A 0.9900
C21 H21B 0.9900
C22 O4 1.221(2)
C22 O5 1.348(2)
C22 N1 1.358(3)
C23 O5 1.442(2)
C23 H23A 0.9800
C23 H23B 0.9800
C23 H23C 0.9800

loop_
_geom_torsion_atom_site_label_1
_geom_torsion_atom_site_label_2
_geom_torsion_atom_site_label_3
_geom_torsion_atom_site_label_4
_geom_torsion
C15 C1 C2 C3 177.23(16)
C16 C1 C2 C3 58.5(2)
C14 C1 C2 C3 -62.3(2)
C1 C2 C3 C4 56.7(2)
C2 C3 C4 O1 -168.15(14)
C2 C3 C4 C5 -47.3(2)
O1 C4 C5 C17 53.3(2)
C3 C4 C5 C17 -69.4(2)
O1 C4 C5 C14 169.06(15)
C3 C4 C5 C14 46.4(2)
O1 C4 C5 C6 -69.67(18)
C3 C4 C5 C6 167.65(15)
C4 C5 C6 C7 20.7(2)
C17 C5 C6 C7 -109.79(18)
C14 C5 C6 C7 147.46(17)
C4 C5 C6 C11 147.49(15)
C17 C5 C6 C11 16.98(17)
C14 C5 C6 C11 -85.77(16)
C5 C6 C7 C8 146.76(17)
C11 C6 C7 C8 23.5(2)
C6 C7 C8 C18 -70.76(18)
C6 C7 C8 C9 43.3(2)
C18 C8 C9 O2 -94.28(19)
C7 C8 C9 O2 152.21(16)
C18 C8 C9 C21 -165.32(17)
C7 C8 C9 C21 81.2(2)
C18 C8 C9 C10 44.5(2)
C7 C8 C9 C10 -68.99(19)
O2 C9 C10 O3 -22.9(3)
C21 C9 C10 O3 45.4(3)
C8 C9 C10 O3 -162.95(19)
O2 C9 C10 C11 156.12(15)
C21 C9 C10 C11 -135.56(17)
C8 C9 C10 C11 16.1(2)
O3 C10 C11 C19 112.5(2)
C9 C10 C11 C19 -66.47(18)
O3 C10 C11 C12 -17.2(3)
C9 C10 C11 C12 163.82(16)
O3 C10 C11 C6 -131.1(2)
C9 C10 C11 C6 49.90(18)
C7 C6 C11 C19 33.9(2)
C5 C6 C11 C19 -101.44(17)
C7 C6 C11 C12 156.29(15)
C5 C6 C11 C12 20.99(17)
C7 C6 C11 C10 -75.44(19)
C5 C6 C11 C10 149.26(15)
C19 C11 C12 C13 175.04(15)
C10 C11 C12 C13 -60.9(2)
C6 C11 C12 C13 54.72(18)
C19 C11 C12 C17 69.03(18)
C10 C11 C12 C17 -166.95(17)
C6 C11 C12 C17 -51.29(16)
C11 C12 C13 C14 -79.86(17)
C17 C12 C13 C14 23.68(17)
C15 C1 C14 C5 177.59(15)
C16 C1 C14 C5 -63.27(19)
C2 C1 C14 C5 58.14(19)
C15 C1 C14 C13 -69.4(2)
C16 C1 C14 C13 49.8(2)
C2 C1 C14 C13 171.19(15)
C4 C5 C14 C1 -52.2(2)
C17 C5 C14 C1 74.47(17)
C6 C5 C14 C1 -178.88(14)
C4 C5 C14 C13 -172.75(15)
C17 C5 C14 C13 -46.04(16)
C6 C5 C14 C13 60.60(16)
C12 C13 C14 C1 -104.44(17)
C12 C13 C14 C5 13.60(17)
C15 C1 C16 N1 151.97(15)
C14 C1 C16 N1 31.0(2)
C2 C1 C16 N1 -88.49(19)
C4 C5 C17 N1 64.9(2)
C14 C5 C17 N1 -59.36(18)
C6 C5 C17 N1 -166.74(14)
C4 C5 C17 C12 -175.59(16)
C14 C5 C17 C12 60.12(15)
C6 C5 C17 C12 -47.26(16)
C11 C12 C17 N1 -179.17(15)
C13 C12 C17 N1 68.32(18)
C11 C12 C17 C5 61.08(15)
C13 C12 C17 C5 -51.43(16)
C9 C8 C18 C19 -57.4(2)
C7 C8 C18 C19 58.1(2)
C8 C18 C19 C11 3.9(3)
C12 C11 C19 C18 -166.38(17)
C10 C11 C19 C18 59.1(2)
C6 C11 C19 C18 -52.1(2)
C8 C9 C21 O2 106.51(19)
C10 C9 C21 O2 -104.97(18)
O4 C22 N1 C17 -170.69(17)
O5 C22 N1 C17 9.0(2)
O4 C22 N1 C16 -14.2(3)
O5 C22 N1 C16 165.54(15)
C5 C17 N1 C22 -169.02(16)
C12 C17 N1 C22 82.7(2)
C5 C17 N1 C16 36.5(2)
C12 C17 N1 C16 -71.8(2)
C1 C16 N1 C22 -175.20(15)
C1 C16 N1 C17 -19.4(2)
C5 C4 O1 C20 160.90(16)
C3 C4 O1 C20 -75.0(2)
C8 C9 O2 C21 -113.4(2)
C10 C9 O2 C21 109.14(19)
O4 C22 O5 C23 -4.1(3)
N1 C22 O5 C23 176.16(15)
